data_7124844
loop_
_publ_author_name
'Amendola, Valeria'
'Bergamaschi, Greta'
'Boiocchi, Massimo'
'Legnani, Laura'
'Presti, Eliana Lo'
'Miljkovic, Ana'
'Monzani, Enrico'
'Pancotti, Francesca'

_publ_section_title
;
 Chloride-binding in organic-water mixtures: the powerful synergy of C-H
 donor groups within a bowl-shaped cavity.
;
_journal_issue 72
_journal_name_full 'Chemical communications (Cambridge, England)'
_journal_page_first 10910
_journal_page_last 10913
_journal_paper_doi 10.1039/c6cc04978h
_journal_volume 52
_journal_year 2016
_chemical_formula_moiety 'C42 H33 F12 N6, 2(F6 P), C2 H3 N, Br'
_chemical_formula_sum 'C44 H36 Br F24 N7 P2'
_chemical_formula_weight 1260.64
_chemical_name_common
'1,3,5-tris(3-(2,3,4,5-tetrafluorobenzyl)-imidazolium-1-methyl)-2,4,6-trimethylbenzene bromide bis(hexafluorophosphate) acetonitrilesolvate'
_space_group_crystal_system triclinic
_space_group_IT_number 2
_space_group_name_Hall '-P 1'
_space_group_name_H-M_alt 'P -1'
_atom_sites_solution_hydrogens mixed
_atom_sites_solution_primary direct
_atom_sites_solution_secondary difmap
_audit_creation_method SHELXL-2014/7
_audit_update_record
;
2016-07-18 deposited with the CCDC.
2016-08-08 downloaded from the CCDC.
;
_cell_angle_alpha 75.477(12)
_cell_angle_beta 78.586(11)
_cell_angle_gamma 71.715(19)
_cell_formula_units_Z 2
_cell_length_a 12.226(4)
_cell_length_b 12.514(2)
_cell_length_c 18.219(3)
_cell_measurement_reflns_used 25
_cell_measurement_temperature 293(2)
_cell_measurement_theta_max 15
_cell_measurement_theta_min 8
_cell_volume 2540.5(11)
_computing_cell_refinement 'CAD4 Express (Enraf Nonius, 1994)'
_computing_data_collection 'CAD4 Express (Enraf Nonius, 1994)'
_computing_data_reduction 'PROFIT (Streltsov & Zavodnik, 1989)'
_computing_molecular_graphics 'MERCURY (Macrae et al.2008)'
_computing_publication_material 'WinGX publication routines (Farrugia, 1999)'
_computing_structure_refinement 'SHELXL-2014/7 (Sheldrick, 2008)'
_computing_structure_solution 'SIR-97 (Altomare et al., 1999)'
_diffrn_ambient_temperature 293(2)
_diffrn_measured_fraction_theta_full 1.000
_diffrn_measured_fraction_theta_max 1.000
_diffrn_measurement_device_type 'Enraf-Nonius CAD4'
_diffrn_measurement_method 'profiled omega scans'
_diffrn_radiation_monochromator graphite
_diffrn_radiation_source 'fine-focus sealed tube'
_diffrn_radiation_type MoK\a
_diffrn_radiation_wavelength 0.71073
_diffrn_reflns_av_unetI/netI 0.0304
_diffrn_reflns_Laue_measured_fraction_full 1.000
_diffrn_reflns_Laue_measured_fraction_max 1.000
_diffrn_reflns_limit_h_max 14
_diffrn_reflns_limit_h_min -14
_diffrn_reflns_limit_k_max 14
_diffrn_reflns_limit_k_min -14
_diffrn_reflns_limit_l_max 21
_diffrn_reflns_limit_l_min 0
_diffrn_reflns_number 8948
_diffrn_reflns_point_group_measured_fraction_full 1.000
_diffrn_reflns_point_group_measured_fraction_max 1.000
_diffrn_reflns_theta_full 24.998
_diffrn_reflns_theta_max 24.998
_diffrn_reflns_theta_min 1.750
_diffrn_standards_decay_% 0
_diffrn_standards_interval_time 300
_diffrn_standards_number 2
_exptl_absorpt_coefficient_mu 1.002
_exptl_absorpt_correction_T_max 0.702
_exptl_absorpt_correction_T_min 0.652
_exptl_absorpt_correction_type psi-scan
_exptl_absorpt_process_details
;
North A.C.T., Phillips D.C. & Mathews F.S. (1968) Acta. Cryst. A24, 351.
;
_exptl_crystal_colour COLOURLESS
_exptl_crystal_density_diffrn 1.648
_exptl_crystal_description BLOCK
_exptl_crystal_F_000 1260
_exptl_crystal_recrystallization_method 'Re-crystallisation from solvent: acetonitrile'
_exptl_crystal_size_max 0.580
_exptl_crystal_size_mid 0.500
_exptl_crystal_size_min 0.380
_refine_diff_density_max 1.122
_refine_diff_density_min -0.567
_refine_diff_density_rms 0.073
_refine_ls_extinction_method none
_refine_ls_goodness_of_fit_ref 1.062
_refine_ls_hydrogen_treatment constr
_refine_ls_matrix_type full
_refine_ls_number_parameters 707
_refine_ls_number_reflns 8948
_refine_ls_number_restraints 35
_refine_ls_restrained_S_all 1.070
_refine_ls_R_factor_all 0.0850
_refine_ls_R_factor_gt 0.0777
_refine_ls_shift/su_max 0.001
_refine_ls_shift/su_mean 0.000
_refine_ls_structure_factor_coef Fsqd
_refine_ls_weighting_details 'w=1/[\s^2^(Fo^2^)+(0.0973P)^2^+4.4447P] where P=(Fo^2^+2Fc^2^)/3'
_refine_ls_weighting_scheme calc
_refine_ls_wR_factor_gt 0.2031
_refine_ls_wR_factor_ref 0.2115
_reflns_Friedel_coverage 0.000
_reflns_number_gt 7877
_reflns_number_total 8948
_reflns_threshold_expression 'I > 2\s(I)'
_cod_data_source_file c6cc04978h2.cif
_cod_data_source_block 1Br_2_PF6_MeCN
_cod_depositor_comments
;
The following automatic conversions were performed:

data item '_atom_sites_solution_primary' value 'DIRECT' was changed
to 'direct' in accordance with the
/home/saulius/struct/COD-crude-data/automatic-downloads/DataCite-retrospective/RSC/depositions/lib/dictionaries/cif_core.dic
dictionary named 'cif_core.dic' version 2.4.2 last updated on
2011-04-26.

data item '_atom_sites_solution_secondary' value 'DIFMAP' was changed
to 'difmap' in accordance with the
/home/saulius/struct/COD-crude-data/automatic-downloads/DataCite-retrospective/RSC/depositions/lib/dictionaries/cif_core.dic
dictionary named 'cif_core.dic' version 2.4.2 last updated on
2011-04-26.

Automatic conversion script
Id: cif_fix_values 6909 2019-04-08 15:41:33Z antanas 
;
_cod_database_code 7124844
_shelx_shelxl_version_number 2014/7
_shelx_space_group_comment
;
The symmetry employed for this shelxl refinement is uniquely defined
by the following loop, which should always be used as a source of
symmetry information in preference to the above space-group names.
They are only intended as comments.
;

loop_
_space_group_symop_operation_xyz
'x, y, z'
'-x, -y, -z'

loop_
_atom_site_label
_atom_site_type_symbol
_atom_site_fract_x
_atom_site_fract_y
_atom_site_fract_z
_atom_site_U_iso_or_equiv
_atom_site_adp_type
_atom_site_occupancy
_atom_site_site_symmetry_order
_atom_site_calc_flag
_atom_site_refinement_flags_posn
_atom_site_refinement_flags_adp
Br1 Br 0.34011(5) 0.75952(4) 0.31393(3) 0.0638(2) Uani 1 1 d . .
C1 C 0.5344(4) 0.7579(4) 0.0780(2) 0.0526(11) Uani 1 1 d . .
C2 C 0.5603(4) 0.8408(4) 0.1054(3) 0.0545(11) Uani 1 1 d . .
C3 C 0.4766(4) 0.9476(4) 0.1069(3) 0.0522(11) Uani 1 1 d . .
C4 C 0.3655(4) 0.9669(4) 0.0883(2) 0.0504(10) Uani 1 1 d . .
C5 C 0.3393(4) 0.8801(4) 0.0643(2) 0.0496(10) Uani 1 1 d . .
C6 C 0.4248(4) 0.7776(4) 0.0558(2) 0.0514(10) Uani 1 1 d . .
C7 C 0.6257(5) 0.6451(5) 0.0715(3) 0.0639(13) Uani 1 1 d . .
H7A H 0.6176 0.6201 0.0270 0.077 Uiso 1 1 calc DR U
H7B H 0.7022 0.6569 0.0639 0.077 Uiso 1 1 calc R U
C8 C 0.6730(5) 0.8166(6) 0.1360(4) 0.0824(18) Uani 1 1 d . .
H8A H 0.7097 0.7353 0.1453 0.124 Uiso 1 1 d R U
H8B H 0.6582 0.8435 0.1829 0.124 Uiso 1 1 d R U
H8C H 0.7232 0.8554 0.0992 0.124 Uiso 1 1 d R U
C9 C 0.5099(5) 1.0436(5) 0.1258(3) 0.0614(12) Uani 1 1 d . .
H9A H 0.5915 1.0363 0.1074 0.074 Uiso 1 1 calc R U
H9B H 0.4654 1.1167 0.0989 0.074 Uiso 1 1 calc R U
C10 C 0.2725(5) 1.0788(5) 0.0953(4) 0.0724(15) Uani 1 1 d . .
H10A H 0.2607 1.1249 0.0452 0.109 Uiso 1 1 d R U
H10B H 0.2966 1.1198 0.1243 0.109 Uiso 1 1 d R U
H10C H 0.2011 1.0625 0.1208 0.109 Uiso 1 1 d R U
C11 C 0.2191(4) 0.8984(5) 0.0450(3) 0.0600(12) Uani 1 1 d . .
H11A H 0.1741 0.9773 0.0457 0.072 Uiso 1 1 calc R U
H11B H 0.2255 0.8857 -0.0062 0.072 Uiso 1 1 calc R U
C12 C 0.3995(5) 0.6885(5) 0.0240(3) 0.0705(14) Uani 1 1 d . .
H12A H 0.4078 0.6178 0.0614 0.106 Uiso 1 1 d R U
H12B H 0.4529 0.6746 -0.0214 0.106 Uiso 1 1 d DR U
H12C H 0.3213 0.7156 0.0113 0.106 Uiso 1 1 d R U
C13 C 0.6823(5) 0.4411(5) 0.1478(4) 0.0726(15) Uani 1 1 d . .
H13 H 0.7380 0.4088 0.1108 0.087 Uiso 1 1 calc R U
C14 C 0.6521(5) 0.3867(5) 0.2179(4) 0.0757(16) Uani 1 1 d . .
H14 H 0.6832 0.3096 0.2390 0.091 Uiso 1 1 calc R U
C15 C 0.5473(4) 0.5656(4) 0.2052(3) 0.0574(12) Uani 1 1 d . .
H15 H 0.4938 0.6334 0.2154 0.069 Uiso 1 1 calc R U
C16 C 0.5074(5) 0.4433(5) 0.3320(3) 0.0673(14) Uani 1 1 d . .
H16A H 0.4836 0.3736 0.3407 0.081 Uiso 1 1 calc R U
H16B H 0.4383 0.5063 0.3385 0.081 Uiso 1 1 calc R U
C17 C 0.5860(5) 0.4303(5) 0.3896(3) 0.0640(13) Uani 1 1 d . .
C18 C 0.6558(6) 0.3248(5) 0.4200(3) 0.0710(15) Uani 1 1 d . .
C19 C 0.7325(6) 0.3111(5) 0.4695(3) 0.0754(16) Uani 1 1 d . .
C20 C 0.7405(6) 0.4060(6) 0.4892(3) 0.0800(17) Uani 1 1 d . .
C21 C 0.6709(6) 0.5116(6) 0.4609(4) 0.0813(18) Uani 1 1 d . .
C22 C 0.5947(6) 0.5259(5) 0.4108(3) 0.0734(15) Uani 1 1 d . .
H22 H 0.5494 0.5989 0.3913 0.088 Uiso 1 1 calc R U
C23 C 0.5474(6) 1.0903(6) 0.2439(4) 0.0832(18) Uani 1 1 d . .
H23 H 0.6097 1.1204 0.2221 0.100 Uiso 1 1 calc R U
C24 C 0.4964(7) 1.0839(6) 0.3160(4) 0.093(2) Uani 1 1 d . .
H24 H 0.5165 1.1095 0.3538 0.111 Uiso 1 1 calc R U
C25 C 0.4072(7) 1.0115(5) 0.2574(3) 0.0781(17) Uani 1 1 d . .
H25 H 0.3548 0.9785 0.2473 0.094 Uiso 1 1 calc R U
C26 C 0.3228(10) 1.0167(6) 0.3917(4) 0.122(4) Uani 1 1 d . .
H26A H 0.3562 1.0056 0.4381 0.147 Uiso 1 1 calc R U
H26B H 0.2999 0.9486 0.3934 0.147 Uiso 1 1 calc R U
C27 C 0.2169(9) 1.1208(6) 0.3875(4) 0.100(3) Uani 1 1 d . .
C28 C 0.2201(8) 1.2194(6) 0.4075(4) 0.088(2) Uani 1 1 d . .
C29 C 0.1289(8) 1.3168(7) 0.3998(4) 0.096(2) Uani 1 1 d . .
C30 C 0.0339(10) 1.3184(10) 0.3714(5) 0.116(3) Uani 1 1 d . .
C31 C 0.0290(11) 1.2205(14) 0.3521(6) 0.137(4) Uani 1 1 d . .
C32 C 0.1183(13) 1.1231(11) 0.3596(5) 0.133(4) Uani 1 1 d . .
H32 H 0.1134 1.0579 0.3461 0.160 Uiso 1 1 calc R U
C33 C 0.0777(5) 0.7771(5) 0.0822(3) 0.0649(13) Uani 1 1 d . .
H33 H 0.0547 0.7899 0.0343 0.078 Uiso 1 1 calc DR U
C34 C 0.0395(5) 0.7140(5) 0.1463(3) 0.0659(13) Uani 1 1 d . .
H34 H -0.0151 0.6741 0.1515 0.079 Uiso 1 1 calc R U
C35 C 0.1659(4) 0.7835(4) 0.1736(3) 0.0524(11) Uani 1 1 d . .
H35 H 0.2137 0.8011 0.1999 0.063 Uiso 1 1 calc R U
C36 C 0.0772(5) 0.6645(5) 0.2850(3) 0.0639(13) Uani 1 1 d . .
H36A H 0.1469 0.6508 0.3078 0.077 Uiso 1 1 calc R U
H36B H 0.0630 0.5909 0.2896 0.077 Uiso 1 1 calc R U
C37 C -0.0241(5) 0.7397(4) 0.3274(3) 0.0592(12) Uani 1 1 d . .
C38 C -0.1372(5) 0.7422(5) 0.3253(3) 0.0681(14) Uani 1 1 d . .
C39 C -0.2300(5) 0.8162(6) 0.3596(4) 0.0801(17) Uani 1 1 d . .
C40 C -0.2099(7) 0.8898(6) 0.3960(3) 0.085(2) Uani 1 1 d . .
N1 N 0.6162(3) 0.5544(4) 0.1398(2) 0.0575(10) Uani 1 1 d . .
N2 N 0.5665(4) 0.4655(4) 0.2534(3) 0.0615(10) Uani 1 1 d . .
N3 N 0.4900(4) 1.0439(4) 0.2079(3) 0.0619(11) Uani 1 1 d . .
N4 N 0.4102(6) 1.0335(4) 0.3245(3) 0.0853(17) Uani 1 1 d . .
N5 N 0.1574(3) 0.8198(3) 0.0998(2) 0.0518(9) Uani 1 1 d . .
N6 N 0.0952(3) 0.7181(3) 0.2039(2) 0.0545(9) Uani 1 1 d . .
F1 F 0.6489(4) 0.2292(3) 0.4007(3) 0.1065(14) Uani 1 1 d . .
F2 F 0.8000(4) 0.2059(4) 0.4961(2) 0.1099(14) Uani 1 1 d . .
F3 F 0.8180(4) 0.3948(4) 0.5355(2) 0.1172(16) Uani 1 1 d . .
F4 F 0.6773(6) 0.6038(4) 0.4835(3) 0.134(2) Uani 1 1 d . .
F5 F 0.3144(5) 1.2217(4) 0.4330(3) 0.1111(14) Uani 1 1 d . .
F6 F 0.1334(5) 1.4116(4) 0.4179(3) 0.1272(17) Uani 1 1 d . .
F7 F -0.0542(6) 1.4151(7) 0.3611(4) 0.164(2) Uani 1 1 d . .
F8 F -0.0672(7) 1.2254(9) 0.3249(5) 0.213(4) Uani 1 1 d . .
F9 F -0.1585(3) 0.6718(4) 0.2882(3) 0.0954(11) Uani 1 1 d . .
F10 F -0.3385(3) 0.8173(4) 0.3556(3) 0.1132(15) Uani 1 1 d . .
F11 F -0.3007(4) 0.9652(4) 0.4279(2) 0.1188(17) Uani 1 1 d . .
F12 F -0.0821(5) 0.9616(4) 0.4362(3) 0.1244(17) Uani 1 1 d . .
C41 C -0.0991(7) 0.8884(6) 0.3995(3) 0.0800(17) Uani 1 1 d . .
C42 C -0.0044(6) 0.8137(5) 0.3654(3) 0.0702(15) Uani 1 1 d . .
H42 H 0.0709 0.8133 0.3680 0.084 Uiso 1 1 calc R U
F13 F 0.3519(5) 0.3450(5) 0.2621(3) 0.1281(17) Uani 1 1 d . .
F14 F 0.2695(5) 0.4586(5) 0.1002(3) 0.1311(18) Uani 1 1 d . .
F15 F 0.3206(4) 0.5194(4) 0.1901(3) 0.1105(14) Uani 1 1 d . .
F16 F 0.4415(4) 0.3715(6) 0.1445(4) 0.160(2) Uani 1 1 d . .
F17 F 0.3003(5) 0.2832(4) 0.1742(5) 0.165(3) Uani 1 1 d . .
F18 F 0.1803(3) 0.4331(4) 0.2174(3) 0.1024(13) Uani 1 1 d . .
P1 P 0.31114(13) 0.39994(13) 0.18072(9) 0.0675(4) Uani 1 1 d . .
F19 F 0.0062(4) 0.9728(9) 0.7976(3) 0.208(4) Uani 1 1 d . .
F20 F 0.2280(5) 0.8687(9) 0.8710(3) 0.220(5) Uani 1 1 d . .
F21 F 0.0430(4) 0.9448(4) 0.9134(2) 0.1213(17) Uani 1 1 d . .
F22 F 0.1348(9) 1.0357(6) 0.8145(5) 0.229(5) Uani 1 1 d . .
F23 F 0.1902(3) 0.8942(4) 0.7565(2) 0.0964(12) Uani 1 1 d . .
F24 F 0.1026(11) 0.8038(6) 0.8557(7) 0.297(7) Uani 1 1 d . .
P2 P 0.11568(12) 0.92006(12) 0.83463(8) 0.0609(4) Uani 1 1 d . .
N7 N -0.0073(13) 0.6026(15) -0.1249(8) 0.233(6) Uani 1 1 d D U
C43 C -0.0495(12) 0.6412(13) -0.0698(9) 0.197(6) Uani 1 1 d D U
C44 C -0.0823(9) 0.6453(11) 0.0120(8) 0.186(6) Uani 1 1 d D U
H44A H -0.1050 0.5767 0.0415 0.279 Uiso 1 1 d R U
H44B H -0.1480 0.7121 0.0203 0.279 Uiso 1 1 d R U
H44C H -0.0176 0.6503 0.0338 0.279 Uiso 1 1 d DR U

loop_
_atom_site_aniso_label
_atom_site_aniso_U_11
_atom_site_aniso_U_22
_atom_site_aniso_U_33
_atom_site_aniso_U_23
_atom_site_aniso_U_13
_atom_site_aniso_U_12
Br1 0.0699(4) 0.0583(3) 0.0612(3) -0.0151(2) -0.0115(2) -0.0110(2)
C1 0.047(2) 0.063(3) 0.039(2) -0.013(2) 0.0045(18) -0.007(2)
C2 0.050(3) 0.068(3) 0.044(2) -0.017(2) 0.0028(19) -0.014(2)
C3 0.051(2) 0.064(3) 0.041(2) -0.013(2) 0.0054(19) -0.020(2)
C4 0.053(3) 0.049(2) 0.041(2) -0.0069(19) 0.0001(19) -0.008(2)
C5 0.049(2) 0.060(3) 0.034(2) -0.0059(19) -0.0014(17) -0.011(2)
C6 0.057(3) 0.057(3) 0.037(2) -0.0109(19) 0.0046(19) -0.018(2)
C7 0.058(3) 0.065(3) 0.059(3) -0.023(2) 0.003(2) -0.004(2)
C8 0.056(3) 0.102(5) 0.092(4) -0.034(4) -0.014(3) -0.012(3)
C9 0.067(3) 0.064(3) 0.055(3) -0.009(2) -0.001(2) -0.029(3)
C10 0.070(3) 0.059(3) 0.081(4) -0.018(3) -0.010(3) -0.005(3)
C11 0.057(3) 0.068(3) 0.050(3) -0.004(2) -0.010(2) -0.015(2)
C12 0.080(4) 0.077(4) 0.058(3) -0.026(3) -0.002(3) -0.022(3)
C13 0.066(3) 0.061(3) 0.085(4) -0.031(3) -0.008(3) 0.003(3)
C14 0.076(4) 0.051(3) 0.090(4) -0.020(3) -0.020(3) 0.007(3)
C15 0.052(3) 0.054(3) 0.060(3) -0.019(2) -0.008(2) -0.001(2)
C16 0.073(3) 0.060(3) 0.068(3) -0.007(3) -0.014(3) -0.019(3)
C17 0.067(3) 0.059(3) 0.062(3) -0.006(2) -0.013(2) -0.012(2)
C18 0.087(4) 0.054(3) 0.068(3) -0.009(3) -0.014(3) -0.014(3)
C19 0.078(4) 0.069(4) 0.063(3) 0.006(3) -0.018(3) -0.008(3)
C20 0.089(4) 0.092(5) 0.062(3) 0.003(3) -0.028(3) -0.034(4)
C21 0.108(5) 0.069(4) 0.074(4) 0.001(3) -0.021(4) -0.041(4)
C22 0.089(4) 0.058(3) 0.073(4) 0.000(3) -0.027(3) -0.021(3)
C23 0.067(4) 0.086(4) 0.109(5) -0.044(4) -0.025(3) -0.011(3)
C24 0.114(6) 0.080(4) 0.093(5) -0.037(4) -0.048(4) -0.002(4)
C25 0.128(5) 0.066(3) 0.055(3) -0.016(3) -0.006(3) -0.047(4)
C26 0.245(11) 0.074(5) 0.054(4) -0.022(3) 0.012(5) -0.065(6)
C27 0.180(8) 0.084(5) 0.052(3) -0.023(3) 0.024(4) -0.075(5)
C28 0.140(7) 0.077(4) 0.059(3) -0.020(3) 0.005(4) -0.051(5)
C29 0.130(7) 0.094(5) 0.074(4) -0.020(4) 0.008(4) -0.055(5)
C30 0.116(7) 0.144(9) 0.090(6) -0.026(6) 0.024(5) -0.059(7)
C31 0.137(9) 0.213(13) 0.098(6) -0.053(8) 0.024(6) -0.110(9)
C32 0.194(12) 0.165(10) 0.089(6) -0.061(7) 0.048(7) -0.129(10)
C33 0.067(3) 0.069(3) 0.064(3) -0.019(3) -0.017(3) -0.017(3)
C34 0.066(3) 0.060(3) 0.078(4) -0.019(3) -0.014(3) -0.021(3)
C35 0.047(2) 0.062(3) 0.049(2) -0.016(2) -0.0071(19) -0.011(2)
C36 0.059(3) 0.057(3) 0.065(3) -0.006(2) -0.001(2) -0.011(2)
C37 0.065(3) 0.052(3) 0.049(3) 0.003(2) -0.002(2) -0.013(2)
C38 0.065(3) 0.062(3) 0.067(3) -0.007(3) -0.002(3) -0.013(3)
C39 0.065(4) 0.077(4) 0.075(4) 0.002(3) -0.001(3) -0.006(3)
C40 0.100(5) 0.070(4) 0.048(3) -0.001(3) 0.012(3) 0.007(3)
N1 0.045(2) 0.060(2) 0.066(3) -0.025(2) -0.0091(18) -0.0012(18)
N2 0.061(2) 0.053(2) 0.070(3) -0.017(2) -0.018(2) -0.0059(19)
N3 0.077(3) 0.050(2) 0.060(2) -0.0135(19) -0.010(2) -0.018(2)
N4 0.152(5) 0.049(3) 0.054(3) -0.014(2) -0.014(3) -0.023(3)
N5 0.046(2) 0.061(2) 0.048(2) -0.0159(18) -0.0073(16) -0.0110(17)
N6 0.051(2) 0.049(2) 0.058(2) -0.0116(18) -0.0038(18) -0.0075(17)
F1 0.151(4) 0.054(2) 0.112(3) -0.016(2) -0.047(3) -0.009(2)
F2 0.116(3) 0.088(3) 0.091(3) 0.004(2) -0.035(2) 0.015(2)
F3 0.130(4) 0.140(4) 0.091(3) 0.016(3) -0.058(3) -0.056(3)
F4 0.217(6) 0.093(3) 0.128(4) -0.006(3) -0.085(4) -0.066(3)
F5 0.162(4) 0.086(3) 0.097(3) -0.035(2) -0.033(3) -0.029(3)
F6 0.156(5) 0.082(3) 0.152(4) -0.043(3) -0.015(4) -0.032(3)
F7 0.112(4) 0.203(7) 0.158(6) -0.029(5) 0.011(4) -0.042(5)
F8 0.163(6) 0.366(12) 0.191(7) -0.134(8) 0.025(5) -0.154(7)
F9 0.074(2) 0.093(3) 0.123(3) -0.030(2) -0.010(2) -0.024(2)
F10 0.064(2) 0.122(3) 0.125(4) -0.008(3) -0.002(2) -0.004(2)
F11 0.120(3) 0.109(3) 0.074(2) -0.020(2) 0.006(2) 0.033(3)
F12 0.182(5) 0.109(3) 0.089(3) -0.047(3) -0.009(3) -0.034(3)
C41 0.109(5) 0.070(4) 0.053(3) -0.008(3) -0.005(3) -0.022(4)
C42 0.084(4) 0.066(3) 0.049(3) -0.002(2) -0.003(3) -0.016(3)
F13 0.141(4) 0.130(4) 0.116(4) 0.016(3) -0.057(3) -0.049(3)
F14 0.130(4) 0.188(5) 0.080(3) -0.014(3) -0.025(3) -0.054(4)
F15 0.109(3) 0.085(3) 0.151(4) -0.033(3) -0.019(3) -0.038(2)
F16 0.071(3) 0.235(7) 0.179(6) -0.111(5) 0.023(3) -0.020(3)
F17 0.143(4) 0.083(3) 0.301(8) -0.096(4) -0.075(5) -0.004(3)
F18 0.075(2) 0.108(3) 0.126(3) -0.048(3) 0.012(2) -0.025(2)
P1 0.0616(8) 0.0636(8) 0.0764(9) -0.0244(7) -0.0060(7) -0.0100(7)
F19 0.078(3) 0.382(12) 0.113(4) -0.074(6) -0.031(3) 0.038(5)
F20 0.105(4) 0.410(13) 0.073(3) -0.060(5) -0.031(3) 0.050(6)
F21 0.094(3) 0.147(4) 0.066(2) -0.010(2) -0.005(2) 0.033(3)
F22 0.347(12) 0.131(5) 0.223(8) -0.094(5) 0.096(8) -0.124(7)
F23 0.086(2) 0.119(3) 0.076(2) -0.038(2) -0.0079(19) -0.003(2)
F24 0.375(14) 0.114(5) 0.360(13) -0.079(7) 0.196(12) -0.134(7)
P2 0.0563(7) 0.0545(7) 0.0610(8) -0.0091(6) -0.0096(6) -0.0011(6)
N7 0.204(12) 0.326(14) 0.255(14) -0.157(11) -0.007(10) -0.128(10)
C43 0.111(8) 0.178(10) 0.332(17) -0.110(11) -0.019(11) -0.044(7)
C44 0.080(6) 0.171(9) 0.345(18) -0.124(11) -0.048(9) -0.018(6)

loop_
_atom_type_symbol
_atom_type_description
_atom_type_scat_dispersion_real
_atom_type_scat_dispersion_imag
_atom_type_scat_source
C C 0.0033 0.0016 'International Tables Vol C Tables 4.2.6.8 and 6.1.1.4'
H H 0.0000 0.0000 'International Tables Vol C Tables 4.2.6.8 and 6.1.1.4'
Br Br -0.2901 2.4595 'International Tables Vol C Tables 4.2.6.8 and 6.1.1.4'
F F 0.0171 0.0103 'International Tables Vol C Tables 4.2.6.8 and 6.1.1.4'
N N 0.0061 0.0033 'International Tables Vol C Tables 4.2.6.8 and 6.1.1.4'
P P 0.1023 0.0942 'International Tables Vol C Tables 4.2.6.8 and 6.1.1.4'

loop_
_geom_angle_atom_site_label_1
_geom_angle_atom_site_label_2
_geom_angle_atom_site_label_3
_geom_angle
C2 C1 C6 121.1(4)
C2 C1 C7 119.8(4)
C6 C1 C7 119.1(5)
C1 C2 C3 118.9(4)
C1 C2 C8 121.5(5)
C3 C2 C8 119.6(5)
C4 C3 C2 120.7(4)
C4 C3 C9 120.1(4)
C2 C3 C9 119.2(4)
C3 C4 C5 119.3(4)
C3 C4 C10 120.9(5)
C5 C4 C10 119.8(5)
C6 C5 C4 120.5(4)
C6 C5 C11 119.2(5)
C4 C5 C11 120.3(4)
C5 C6 C1 119.1(4)
C5 C6 C12 120.6(5)
C1 C6 C12 120.4(5)
N1 C7 C1 112.4(4)
N1 C7 H7A 109.1
C1 C7 H7A 109.1
N1 C7 H7B 109.1
C1 C7 H7B 109.1
H7A C7 H7B 107.9
C2 C8 H8A 109.4
C2 C8 H8B 109.5
H8A C8 H8B 109.5
C2 C8 H8C 109.5
H8A C8 H8C 109.5
H8B C8 H8C 109.5
N3 C9 C3 113.4(4)
N3 C9 H9A 108.9
C3 C9 H9A 108.9
N3 C9 H9B 108.9
C3 C9 H9B 108.9
H9A C9 H9B 107.7
C4 C10 H10A 109.5
C4 C10 H10B 109.5
H10A C10 H10B 109.5
C4 C10 H10C 109.5
H10A C10 H10C 109.5
H10B C10 H10C 109.5
N5 C11 C5 111.9(4)
N5 C11 H11A 109.2
C5 C11 H11A 109.2
N5 C11 H11B 109.2
C5 C11 H11B 109.2
H11A C11 H11B 107.9
C6 C12 H12A 109.8
C6 C12 H12B 109.7
H12A C12 H12B 109.2
C6 C12 H12C 109.8
H12A C12 H12C 109.2
H12B C12 H12C 109.2
C14 C13 N1 107.8(5)
C14 C13 H13 126.1
N1 C13 H13 126.1
C13 C14 N2 107.3(5)
C13 C14 H14 126.4
N2 C14 H14 126.4
N2 C15 N1 109.3(4)
N2 C15 H15 125.3
N1 C15 H15 125.3
N2 C16 C17 111.1(5)
N2 C16 H16A 109.4
C17 C16 H16A 109.4
N2 C16 H16B 109.4
C17 C16 H16B 109.4
H16A C16 H16B 108.0
C18 C17 C22 117.6(5)
C18 C17 C16 121.7(5)
C22 C17 C16 120.7(5)
F1 C18 C19 117.9(5)
F1 C18 C17 119.1(5)
C19 C18 C17 123.0(6)
F2 C19 C20 121.2(6)
F2 C19 C18 120.1(6)
C20 C19 C18 118.6(5)
F3 C20 C19 119.6(6)
F3 C20 C21 120.8(6)
C19 C20 C21 119.7(6)
F4 C21 C20 118.6(6)
F4 C21 C22 119.5(6)
C20 C21 C22 121.9(6)
C21 C22 C17 119.3(6)
C21 C22 H22 120.4
C17 C22 H22 120.4
C24 C23 N3 106.7(6)
C24 C23 H23 126.6
N3 C23 H23 126.6
C23 C24 N4 107.9(6)
C23 C24 H24 126.0
N4 C24 H24 126.0
N3 C25 N4 108.8(6)
N3 C25 H25 125.6
N4 C25 H25 125.6
N4 C26 C27 110.1(6)
N4 C26 H26A 109.6
C27 C26 H26A 109.6
N4 C26 H26B 109.6
C27 C26 H26B 109.6
H26A C26 H26B 108.2
C28 C27 C32 118.3(10)
C28 C27 C26 119.7(9)
C32 C27 C26 121.9(8)
F5 C28 C29 118.7(6)
F5 C28 C27 120.2(8)
C29 C28 C27 121.1(9)
F6 C29 C30 119.2(9)
F6 C29 C28 120.8(8)
C30 C29 C28 120.0(9)
F7 C30 C29 120.3(10)
F7 C30 C31 120.3(12)
C29 C30 C31 119.4(11)
F8 C31 C32 121.1(13)
F8 C31 C30 117.5(14)
C32 C31 C30 121.4(11)
C31 C32 C27 119.8(9)
C31 C32 H32 120.1
C27 C32 H32 120.1
C34 C33 N5 107.0(5)
C34 C33 H33 126.5
N5 C33 H33 126.5
C33 C34 N6 107.9(5)
C33 C34 H34 126.1
N6 C34 H34 126.1
N5 C35 N6 108.8(4)
N5 C35 H35 125.6
N6 C35 H35 125.6
N6 C36 C37 111.3(4)
N6 C36 H36A 109.4
C37 C36 H36A 109.4
N6 C36 H36B 109.4
C37 C36 H36B 109.4
H36A C36 H36B 108.0
C38 C37 C42 118.8(5)
C38 C37 C36 121.5(5)
C42 C37 C36 119.5(5)
F9 C38 C39 118.4(6)
F9 C38 C37 119.9(5)
C39 C38 C37 121.6(6)
F10 C39 C40 120.9(6)
F10 C39 C38 120.0(7)
C40 C39 C38 119.2(6)
F11 C40 C41 120.0(7)
F11 C40 C39 119.5(8)
C41 C40 C39 120.4(6)
C15 N1 C13 107.4(5)
C15 N1 C7 127.4(4)
C13 N1 C7 125.2(4)
C15 N2 C14 108.2(5)
C15 N2 C16 125.6(4)
C14 N2 C16 126.2(5)
C25 N3 C23 108.4(5)
C25 N3 C9 126.0(5)
C23 N3 C9 125.2(5)
C25 N4 C24 108.1(6)
C25 N4 C26 123.3(7)
C24 N4 C26 128.2(6)
C35 N5 C33 108.7(4)
C35 N5 C11 126.2(4)
C33 N5 C11 125.1(4)
C35 N6 C34 107.6(4)
C35 N6 C36 125.3(4)
C34 N6 C36 127.0(5)
F12 C41 C40 119.0(7)
F12 C41 C42 119.9(7)
C40 C41 C42 121.1(6)
C37 C42 C41 118.9(6)
C37 C42 H42 120.6
C41 C42 H42 120.6
F17 P1 F16 92.3(4)
F17 P1 F14 91.5(4)
F16 P1 F14 91.6(3)
F17 P1 F18 89.9(3)
F16 P1 F18 177.8(3)
F14 P1 F18 88.3(3)
F17 P1 F13 90.2(3)
F16 P1 F13 88.9(3)
F14 P1 F13 178.2(3)
F18 P1 F13 91.0(3)
F17 P1 F15 178.2(4)
F16 P1 F15 88.8(3)
F14 P1 F15 89.8(3)
F18 P1 F15 89.0(2)
F13 P1 F15 88.4(3)
F24 P2 F22 177.1(8)
F24 P2 F19 95.2(7)
F22 P2 F19 87.7(6)
F24 P2 F20 86.0(7)
F22 P2 F20 91.1(6)
F19 P2 F20 178.6(6)
F24 P2 F21 89.3(4)
F22 P2 F21 91.0(4)
F19 P2 F21 89.2(3)
F20 P2 F21 91.5(3)
F24 P2 F23 90.5(4)
F22 P2 F23 89.1(3)
F19 P2 F23 91.7(3)
F20 P2 F23 87.6(3)
F21 P2 F23 179.1(2)
N7 C43 C44 158.9(18)
C43 C44 H44A 111.6
C43 C44 H44B 111.8
H44A C44 H44B 107.2
C43 C44 H44C 110.9
H44A C44 H44C 107.7
H44B C44 H44C 107.4

loop_
_geom_bond_atom_site_label_1
_geom_bond_atom_site_label_2
_geom_bond_distance
C1 C2 1.398(7)
C1 C6 1.406(7)
C1 C7 1.516(7)
C2 C3 1.409(7)
C2 C8 1.502(7)
C3 C4 1.398(7)
C3 C9 1.516(7)
C4 C5 1.409(7)
C4 C10 1.518(7)
C5 C6 1.398(7)
C5 C11 1.513(7)
C6 C12 1.513(7)
C7 N1 1.472(7)
C7 H7A 0.9700
C7 H7B 0.9700
C8 H8A 0.9600
C8 H8B 0.9600
C8 H8C 0.9600
C9 N3 1.468(7)
C9 H9A 0.9700
C9 H9B 0.9700
C10 H10A 0.9600
C10 H10B 0.9600
C10 H10C 0.9600
C11 N5 1.486(6)
C11 H11A 0.9700
C11 H11B 0.9700
C12 H12A 0.9628
C12 H12B 0.9628
C12 H12C 0.9629
C13 C14 1.329(9)
C13 N1 1.381(7)
C13 H13 0.9300
C14 N2 1.375(7)
C14 H14 0.9300
C15 N2 1.320(7)
C15 N1 1.327(6)
C15 H15 0.9300
C16 N2 1.472(7)
C16 C17 1.505(8)
C16 H16A 0.9700
C16 H16B 0.9700
C17 C18 1.375(8)
C17 C22 1.386(8)
C18 F1 1.360(7)
C18 C19 1.371(9)
C19 F2 1.343(7)
C19 C20 1.360(9)
C20 F3 1.342(7)
C20 C21 1.366(9)
C21 F4 1.347(7)
C21 C22 1.372(9)
C22 H22 0.9300
C23 C24 1.332(10)
C23 N3 1.374(7)
C23 H23 0.9300
C24 N4 1.355(10)
C24 H24 0.9300
C25 N3 1.310(8)
C25 N4 1.327(7)
C25 H25 0.9300
C26 N4 1.477(10)
C26 C27 1.520(13)
C26 H26A 0.9700
C26 H26B 0.9700
C27 C28 1.385(9)
C27 C32 1.388(15)
C28 F5 1.336(9)
C28 C29 1.369(11)
C29 F6 1.327(8)
C29 C30 1.355(13)
C30 F7 1.344(12)
C30 C31 1.378(15)
C31 F8 1.343(13)
C31 C32 1.355(16)
C32 H32 0.9300
C33 C34 1.327(8)
C33 N5 1.368(6)
C33 H33 0.9300
C34 N6 1.378(7)
C34 H34 0.9300
C35 N5 1.322(6)
C35 N6 1.323(6)
C35 H35 0.9300
C36 N6 1.464(6)
C36 C37 1.506(7)
C36 H36A 0.9700
C36 H36B 0.9700
C37 C38 1.380(8)
C37 C42 1.388(8)
C38 F9 1.346(7)
C38 C39 1.374(8)
C39 F10 1.339(8)
C39 C40 1.364(10)
C40 F11 1.350(7)
C40 C41 1.363(10)
F12 C41 1.346(8)
C41 C42 1.389(9)
C42 H42 0.9300
F13 P1 1.576(5)
F14 P1 1.572(5)
F15 P1 1.587(4)
F16 P1 1.564(5)
F17 P1 1.543(4)
F18 P1 1.574(4)
F19 P2 1.504(5)
F20 P2 1.526(5)
F21 P2 1.578(4)
F22 P2 1.482(6)
F23 P2 1.579(4)
F24 P2 1.460(6)
N7 C43 1.178(8)
C43 C44 1.474(9)
C44 H44A 0.9812
C44 H44B 0.9804
C44 H44C 0.9778
